data_7242283
loop_
_publ_author_name
'Schindler, Kevin'
'Crochet, Aur\'elien'
'Zobi, Fabio'

_publ_section_title
;
 Aerobically stable and substitutionally labile \a-diimine rhenium
 dicarbonyl complexes
;
_journal_issue 13
_journal_name_full 'RSC Advances'
_journal_page_first 7511
_journal_page_last 7520
_journal_paper_doi 10.1039/D1RA00514F
_journal_volume 11
_journal_year 2021
_chemical_formula_moiety '2(C20 H24 Br2 N2 O2 Re), C H2 Cl2'
_chemical_formula_sum 'C41 H50 Br4 Cl2 N4 O4 Re2'
_chemical_formula_weight 1425.79
_space_group_crystal_system monoclinic
_space_group_IT_number 14
_space_group_name_Hall '-P 2ybc'
_space_group_name_H-M_alt 'P 1 21/c 1'
_atom_sites_solution_hydrogens geom
_atom_sites_solution_primary dual
_audit_creation_date 2019-03-07
_audit_creation_method
;
Olex2 1.2
(compiled 2018.05.29 svn.r3508 for OlexSys, GUI svn.r5506)
;
_audit_update_record
;
2021-01-18 deposited with the CCDC.	2021-02-05 downloaded from the CCDC.
;
_cell_angle_alpha 90
_cell_angle_beta 103.998(2)
_cell_angle_gamma 90
_cell_formula_units_Z 4
_cell_length_a 12.9090(4)
_cell_length_b 31.7496(12)
_cell_length_c 12.5191(4)
_cell_measurement_reflns_used 20885
_cell_measurement_temperature 250(2)
_cell_measurement_theta_max 25.50
_cell_measurement_theta_min 1.28
_cell_volume 4978.7(3)
_computing_cell_refinement 'X-Area (Stoe & Cie, 2009)'
_computing_data_collection 'X-Area (Stoe & Cie, 2009)'
_computing_data_reduction 'X-RED32(Stoe & Cie, 2009)'
_computing_molecular_graphics 'Olex2 (Dolomanov et al., 2009)'
_computing_publication_material 'Olex2 (Dolomanov et al., 2009)'
_computing_structure_refinement 'ShelXL (Sheldrick, 2015)'
_computing_structure_solution 'ShelXT (Sheldrick, 2015)'
_diffrn_ambient_temperature 250(2)
_diffrn_detector_area_resol_mean 6.67
_diffrn_measured_fraction_theta_full 1.000
_diffrn_measured_fraction_theta_max 0.983
_diffrn_measurement_device_type 'STOE IPDS2'
_diffrn_measurement_method 'rotation method'
_diffrn_radiation_monochromator graphite
_diffrn_radiation_probe x-ray
_diffrn_radiation_type MoK\a
_diffrn_radiation_wavelength 0.71073
_diffrn_reflns_av_R_equivalents 0.0948
_diffrn_reflns_av_unetI/netI 0.0849
_diffrn_reflns_Laue_measured_fraction_full 1.000
_diffrn_reflns_Laue_measured_fraction_max 0.983
_diffrn_reflns_limit_h_max 16
_diffrn_reflns_limit_h_min -16
_diffrn_reflns_limit_k_max 39
_diffrn_reflns_limit_k_min -39
_diffrn_reflns_limit_l_max 15
_diffrn_reflns_limit_l_min -15
_diffrn_reflns_number 52668
_diffrn_reflns_point_group_measured_fraction_full 1.000
_diffrn_reflns_point_group_measured_fraction_max 0.983
_diffrn_reflns_theta_full 25.242
_diffrn_reflns_theta_max 26.393
_diffrn_reflns_theta_min 1.283
_diffrn_source 'fine-focus sealed tube'
_diffrn_source_type 'Stoe IPDS2'
_exptl_absorpt_coefficient_mu 8.216
_exptl_absorpt_correction_T_max 0.3713
_exptl_absorpt_correction_T_min 0.2232
_exptl_absorpt_correction_type multi-scan
_exptl_absorpt_process_details
;
STOE X-Red32, absorption correction by Gaussian integration, analogous to
P. Coppens, "The Evaluation of Absorption and Extinction in Single-Crystal
Structure Analysis", published in
F. R. Ahmed (Editor), "Crystallographic Computing",
Munksgaard, Copenhagen (1970), 255 - 270
;
_exptl_crystal_colour brown
_exptl_crystal_colour_primary brown
_exptl_crystal_density_diffrn 1.902
_exptl_crystal_description needle
_exptl_crystal_F_000 2720
_exptl_crystal_recrystallization_method 'The material was recrystallised from a mixture of DCM and pentane  by diffusion'
_exptl_crystal_size_max 0.6
_exptl_crystal_size_mid 0.22
_exptl_crystal_size_min 0.03
_refine_diff_density_max 0.902
_refine_diff_density_min -1.169
_refine_diff_density_rms 0.156
_refine_ls_extinction_coef 0.00014(4)
_refine_ls_extinction_expression Fc^*^=kFc[1+0.001xFc^2^\l^3^/sin(2\q)]^-1/4^
_refine_ls_extinction_method 'SHELXL-2017/1 (Sheldrick 2017)'
_refine_ls_goodness_of_fit_ref 1.007
_refine_ls_hydrogen_treatment constr
_refine_ls_matrix_type full
_refine_ls_number_parameters 523
_refine_ls_number_reflns 10032
_refine_ls_number_restraints 9
_refine_ls_restrained_S_all 1.007
_refine_ls_R_factor_all 0.1248
_refine_ls_R_factor_gt 0.0509
_refine_ls_shift/su_max 0.002
_refine_ls_shift/su_mean 0.000
_refine_ls_structure_factor_coef Fsqd
_refine_ls_weighting_details 'w=1/[\s^2^(Fo^2^)+(0.0521P)^2^+6.2207P] where P=(Fo^2^+2Fc^2^)/3'
_refine_ls_weighting_scheme calc
_refine_ls_wR_factor_gt 0.0992
_refine_ls_wR_factor_ref 0.1214
_reflns_Friedel_coverage 0.000
_reflns_number_gt 5459
_reflns_number_total 10032
_reflns_threshold_expression 'I > 2\s(I)'
_cod_data_source_file d1ra00514f2.cif
_cod_data_source_block ks2
_cod_database_code 7242283
_shelx_shelxl_version_number 2017/1
_shelx_space_group_comment
;
The symmetry employed for this shelxl refinement is uniquely defined
by the following loop, which should always be used as a source of
symmetry information in preference to the above space-group names.
They are only intended as comments.
;
_shelx_estimated_absorpt_t_max 0.791
_shelx_estimated_absorpt_t_min 0.084
_olex2_refinement_description
;
1. Fixed Uiso
 At 1.2 times of:
  All C(H) groups, All C(H,H) groups
 At 1.5 times of:
  All C(H,H,H) groups
2. Uiso/Uaniso restraints and constraints
Uanis(C38) = Uanis(C38A) = Uanis(C35) = Uanis(C36) = Uanis(C36A) = Uanis(C37) =
Uanis(C37A)
Uanis(C34) = Uanis(C34A) = Uanis(C33) = Uanis(C33A) = Uanis(C32) = Uanis(C32A)
3. Rigid body (RIGU) restrains
 C41, Cl1, Cl2
 with sigma for 1-2 distances of 0.0001 and sigma for 1-3 distances of 0.0001
4. Others
 Sof(C36A)=Sof(HX)=Sof(HY)=Sof(HZ)=Sof(C37A)=Sof(H0AA)=Sof(H1AA)=Sof(H2AA)=
 Sof(C38A)=Sof(H3AA)=Sof(H4AA)=Sof(H5AA)=1-FVAR(1)
 Sof(C36)=Sof(HO)=Sof(HP)=Sof(HQ)=Sof(C37)=Sof(HR)=Sof(HS)=Sof(HT)=Sof(C38)=
 Sof(HU)=Sof(HV)=Sof(HW)=FVAR(1)
 Sof(C32A)=Sof(H8AA)=Sof(H9AA)=Sof(H0BA)=Sof(C33A)=Sof(H1BA)=Sof(H2BA)=
 Sof(H3BA)=Sof(C34A)=Sof(H4BA)=Sof(H5BA)=Sof(H6BA)=1-FVAR(2)
 Sof(C32)=Sof(HF)=Sof(HG)=Sof(HH)=Sof(C33)=Sof(HI)=Sof(HJ)=Sof(HK)=Sof(C34)=
 Sof(HL)=Sof(HM)=Sof(HN)=FVAR(2)
5.a Secondary CH2 refined with riding coordinates:
 C41(H6AA,H7AA)
5.b Aromatic/amide H refined with riding coordinates:
 C21(H), C22(HA), C24(HB), C27(HC), C29(HD), C30(HE), C1(H1), C2(H2), C4(H4),
 C7(H7), C9(H9), C10(H10)
5.c Idealised Me refined as rotating group:
 C32(HF,HG,HH), C33(HI,HJ,HK), C34(HL,HM,HN), C36(HO,HP,HQ), C37(HR,HS,HT),
 C38(HU,HV,HW), C36A(HX,HY,HZ), C37A(H0AA,H1AA,H2AA), C38A(H3AA,H4AA,H5AA),
 C12(H12A,H12B,H12C), C13(H13A,H13B,H13C), C14(H14A,H14B,H14C), C16(H16A,H16B,
 H16C), C17(H17A,H17B,H17C), C18(H18A,H18B,H18C), C32A(H8AA,H9AA,H0BA),
 C33A(H1BA,H2BA,H3BA), C34A(H4BA,H5BA,H6BA)
;
_olex2_diffrn_ambient_temperature_device 'Oxford Cryosystems'
_olex2_exptl_crystal_mounting_method 'The crystal was mounted on a loop in oil'
_olex2_submission_original_sample_id KS2
_olex2_submission_special_instructions 'No special instructions were received'

loop_
_space_group_symop_operation_xyz
'x, y, z'
'-x, y+1/2, -z+1/2'
'-x, -y, -z'
'x, -y-1/2, z-1/2'

loop_
_atom_site_label
_atom_site_type_symbol
_atom_site_fract_x
_atom_site_fract_y
_atom_site_fract_z
_atom_site_U_iso_or_equiv
_atom_site_adp_type
_atom_site_occupancy
_atom_site_site_symmetry_order
_atom_site_calc_flag
_atom_site_refinement_flags_posn
_atom_site_refinement_flags_adp
_atom_site_refinement_flags_occupancy
_atom_site_disorder_assembly
_atom_site_disorder_group
Br3 Br 0.62101(8) 0.36373(3) 0.81141(10) 0.0587(3) Uani 1 1 d . . . . .
Br4 Br 0.45853(13) 0.43516(5) 0.45396(14) 0.1024(5) Uani 1 1 d . . . . .
C21 C 0.7571(8) 0.4355(3) 0.6203(10) 0.057(3) Uani 1 1 d . . . . .
H H 0.766813 0.411120 0.581090 0.069 Uiso 1 1 calc R . . . .
C22 C 0.8336(8) 0.4659(3) 0.6399(10) 0.058(3) Uani 1 1 d . . . . .
HA H 0.895878 0.461624 0.615009 0.070 Uiso 1 1 calc R . . . .
C23 C 0.8234(7) 0.5026(3) 0.6949(9) 0.047(3) Uani 1 1 d . . . . .
C24 C 0.7315(7) 0.5070(3) 0.7327(9) 0.048(3) Uani 1 1 d . . . . .
HB H 0.721781 0.530991 0.773113 0.058 Uiso 1 1 calc R . . . .
C25 C 0.6536(7) 0.4757(3) 0.7107(8) 0.044(2) Uani 1 1 d . . . . .
C26 C 0.5513(7) 0.4802(3) 0.7418(8) 0.042(2) Uani 1 1 d . . . . .
C27 C 0.5213(8) 0.5154(3) 0.7913(9) 0.051(3) Uani 1 1 d . . . . .
HC H 0.570241 0.537581 0.812420 0.061 Uiso 1 1 calc R . . . .
C28 C 0.4211(8) 0.5188(3) 0.8101(9) 0.052(3) Uani 1 1 d . . . . .
C29 C 0.3536(9) 0.4845(3) 0.7810(10) 0.065(3) Uani 1 1 d . . . . .
HD H 0.285325 0.484810 0.795262 0.078 Uiso 1 1 calc R . . . .
C30 C 0.3859(8) 0.4504(3) 0.7320(11) 0.065(3) Uani 1 1 d . . . . .
HE H 0.338050 0.427866 0.711054 0.077 Uiso 1 1 calc R . . . .
C31 C 0.9092(8) 0.5371(3) 0.7138(10) 0.060(3) Uani 1 1 d . . . . .
C32 C 0.981(2) 0.5376(8) 0.637(3) 0.077(4) Uani 0.56(3) 1 d . . P A 3
HF H 1.011875 0.509771 0.634974 0.116 Uiso 0.56(3) 1 calc GR . P A 3
HG H 1.038262 0.557806 0.663268 0.116 Uiso 0.56(3) 1 calc GR . P A 3
HH H 0.941175 0.545453 0.564273 0.116 Uiso 0.56(3) 1 calc GR . P A 3
C33 C 0.986(2) 0.5272(8) 0.834(3) 0.077(4) Uani 0.56(3) 1 d . . P A 3
HI H 0.945160 0.530639 0.889758 0.116 Uiso 0.56(3) 1 calc GR . P A 3
HJ H 1.045547 0.546498 0.849197 0.116 Uiso 0.56(3) 1 calc GR . P A 3
HK H 1.011590 0.498475 0.836058 0.116 Uiso 0.56(3) 1 calc GR . P A 3
C34 C 0.856(2) 0.5799(9) 0.714(3) 0.077(4) Uani 0.56(3) 1 d . . P A 3
HL H 0.818355 0.587281 0.639423 0.116 Uiso 0.56(3) 1 calc GR . P A 3
HM H 0.909605 0.601057 0.742515 0.116 Uiso 0.56(3) 1 calc GR . P A 3
HN H 0.805353 0.578656 0.760121 0.116 Uiso 0.56(3) 1 calc GR . P A 3
C35 C 0.3831(10) 0.5591(4) 0.8587(13) 0.083(3) Uani 1 1 d . . . . .
C39 C 0.5996(10) 0.3551(4) 0.5415(12) 0.073(4) Uani 1 1 d . . . . .
C40 C 0.4085(10) 0.3604(3) 0.5991(9) 0.056(3) Uani 1 1 d . . . . .
N3 N 0.6663(6) 0.4400(2) 0.6571(7) 0.050(2) Uani 1 1 d . . . . .
N4 N 0.4838(6) 0.4475(2) 0.7120(7) 0.050(2) Uani 1 1 d . . . . .
O3 O 0.6313(8) 0.3336(3) 0.4967(9) 0.099(3) Uani 1 1 d . . . . .
O4 O 0.3367(7) 0.3412(3) 0.5800(8) 0.090(3) Uani 1 1 d . . . . .
Re2 Re 0.53624(3) 0.39580(2) 0.62542(4) 0.05073(14) Uani 1 1 d . . . . .
C36 C 0.4644(16) 0.5915(7) 0.889(2) 0.083(3) Uani 0.63(2) 1 d . . P B 1
HO H 0.486674 0.600706 0.824615 0.125 Uiso 0.63(2) 1 calc GR . P B 1
HP H 0.525330 0.580130 0.942838 0.125 Uiso 0.63(2) 1 calc GR . P B 1
HQ H 0.435393 0.615200 0.921484 0.125 Uiso 0.63(2) 1 calc GR . P B 1
C37 C 0.3315(18) 0.5463(7) 0.950(2) 0.083(3) Uani 0.63(2) 1 d . . P B 1
HR H 0.385511 0.535470 1.011506 0.125 Uiso 0.63(2) 1 calc GR . P B 1
HS H 0.278506 0.524697 0.923167 0.125 Uiso 0.63(2) 1 calc GR . P B 1
HT H 0.297291 0.570647 0.973409 0.125 Uiso 0.63(2) 1 calc GR . P B 1
C38 C 0.2984(19) 0.5788(7) 0.760(2) 0.083(3) Uani 0.63(2) 1 d . . P B 1
HU H 0.243563 0.558082 0.730609 0.125 Uiso 0.63(2) 1 calc GR . P B 1
HV H 0.333213 0.587101 0.702499 0.125 Uiso 0.63(2) 1 calc GR . P B 1
HW H 0.266235 0.603246 0.785000 0.125 Uiso 0.63(2) 1 calc GR . P B 1
C36A C 0.485(3) 0.5769(12) 0.960(4) 0.083(3) Uani 0.37(2) 1 d . . P B 2
HX H 0.509511 0.554402 1.012762 0.125 Uiso 0.37(2) 1 calc GR . P B 2
HY H 0.460043 0.600303 0.997464 0.125 Uiso 0.37(2) 1 calc GR . P B 2
HZ H 0.542688 0.586162 0.929278 0.125 Uiso 0.37(2) 1 calc GR . P B 2
C37A C 0.292(3) 0.5544(13) 0.913(4) 0.083(3) Uani 0.37(2) 1 d . . P B 2
H0AA H 0.298749 0.527760 0.951541 0.125 Uiso 0.37(2) 1 calc GR . P B 2
H1AA H 0.225456 0.555205 0.857188 0.125 Uiso 0.37(2) 1 calc GR . P B 2
H2AA H 0.294281 0.577310 0.964490 0.125 Uiso 0.37(2) 1 calc GR . P B 2
C38A C 0.358(3) 0.5915(11) 0.773(4) 0.083(3) Uani 0.37(2) 1 d . . P B 2
H3AA H 0.309447 0.579905 0.708039 0.125 Uiso 0.37(2) 1 calc GR . P B 2
H4AA H 0.422928 0.600706 0.754646 0.125 Uiso 0.37(2) 1 calc GR . P B 2
H5AA H 0.324102 0.615238 0.799810 0.125 Uiso 0.37(2) 1 calc GR . P B 2
Br1 Br 0.89357(11) 0.66892(4) -0.04067(12) 0.0771(4) Uani 1 1 d . . . . .
Br2 Br 0.90055(9) 0.58880(4) 0.30529(10) 0.0639(3) Uani 1 1 d . . . . .
C1 C 0.6907(7) 0.6679(3) 0.1409(9) 0.050(3) Uani 1 1 d . . . . .
H1 H 0.659172 0.644271 0.100676 0.060 Uiso 1 1 calc R . . . .
C2 C 0.6262(7) 0.6984(3) 0.1653(9) 0.052(3) Uani 1 1 d . . . . .
H2 H 0.551734 0.694861 0.143824 0.062 Uiso 1 1 calc R . . . .
C3 C 0.6676(7) 0.7343(3) 0.2207(8) 0.045(2) Uani 1 1 d . . . . .
C4 C 0.7782(7) 0.7366(3) 0.2538(8) 0.046(3) Uani 1 1 d . . . . .
H4 H 0.810294 0.760137 0.294114 0.055 Uiso 1 1 calc R . . . .
C5 C 0.8411(7) 0.7054(3) 0.2290(8) 0.045(2) Uani 1 1 d . . . . .
C6 C 0.9588(7) 0.7061(3) 0.2549(9) 0.045(2) Uani 1 1 d . . . . .
C7 C 1.0186(7) 0.7386(3) 0.3133(8) 0.047(3) Uani 1 1 d . . . . .
H7 H 0.983302 0.760774 0.339393 0.056 Uiso 1 1 calc R . . . .
C8 C 1.1292(7) 0.7393(3) 0.3342(8) 0.042(2) Uani 1 1 d . . . . .
C9 C 1.1746(8) 0.7047(3) 0.2921(9) 0.055(3) Uani 1 1 d . . . . .
H9 H 1.249040 0.703527 0.301965 0.066 Uiso 1 1 calc R . . . .
C10 C 1.1148(7) 0.6738(3) 0.2390(8) 0.046(3) Uani 1 1 d . . . . .
H10 H 1.148891 0.651053 0.213439 0.056 Uiso 1 1 calc R . . . .
C11 C 0.5994(7) 0.7701(3) 0.2467(9) 0.051(3) Uani 1 1 d . . . . .
C12 C 0.4808(8) 0.7628(4) 0.1919(11) 0.076(4) Uani 1 1 d . . . . .
H12A H 0.469854 0.764137 0.112534 0.114 Uiso 1 1 calc GR . . . .
H12B H 0.438208 0.784340 0.215912 0.114 Uiso 1 1 calc GR . . . .
H12C H 0.459525 0.735280 0.212652 0.114 Uiso 1 1 calc GR . . . .
C13 C 0.6360(9) 0.8122(3) 0.2062(12) 0.083(4) Uani 1 1 d . . . . .
H13A H 0.707638 0.818742 0.248394 0.125 Uiso 1 1 calc GR . . . .
H13B H 0.587688 0.834512 0.215915 0.125 Uiso 1 1 calc GR . . . .
H13C H 0.635659 0.809884 0.128864 0.125 Uiso 1 1 calc GR . . . .
C14 C 0.6100(9) 0.7712(4) 0.3722(10) 0.076(4) Uani 1 1 d . . . . .
H14A H 0.578605 0.745901 0.394468 0.113 Uiso 1 1 calc GR . . . .
H14B H 0.573102 0.795736 0.390787 0.113 Uiso 1 1 calc GR . . . .
H14C H 0.684863 0.772623 0.410308 0.113 Uiso 1 1 calc GR . . . .
C15 C 1.1923(8) 0.7751(3) 0.4010(10) 0.057(3) Uani 1 1 d . . . . .
C16 C 1.1470(10) 0.8187(4) 0.3575(12) 0.093(4) Uani 1 1 d . . . . .
H16A H 1.153876 0.822427 0.282636 0.139 Uiso 1 1 calc GR . . . .
H16B H 1.186610 0.840696 0.403893 0.139 Uiso 1 1 calc GR . . . .
H16C H 1.072334 0.820347 0.358865 0.139 Uiso 1 1 calc GR . . . .
C17 C 1.3089(8) 0.7745(4) 0.3892(12) 0.089(5) Uani 1 1 d . . . . .
H17A H 1.343030 0.748493 0.419702 0.134 Uiso 1 1 calc GR . . . .
H17B H 1.347466 0.798261 0.428472 0.134 Uiso 1 1 calc GR . . . .
H17C H 1.309178 0.776348 0.311903 0.134 Uiso 1 1 calc GR . . . .
C18 C 1.1905(9) 0.7688(4) 0.5195(10) 0.083(4) Uani 1 1 d . . . . .
H18A H 1.117931 0.771748 0.527430 0.124 Uiso 1 1 calc GR . . . .
H18B H 1.235629 0.789728 0.564689 0.124 Uiso 1 1 calc GR . . . .
H18C H 1.216804 0.740851 0.542980 0.124 Uiso 1 1 calc GR . . . .
C19 C 0.8042(11) 0.5836(4) 0.0425(12) 0.068(4) Uani 1 1 d . . . . .
C20 C 1.0161(9) 0.5886(4) 0.0957(10) 0.062(3) Uani 1 1 d . . . . .
N1 N 0.7965(6) 0.6701(2) 0.1717(7) 0.045(2) Uani 1 1 d . . . . .
N2 N 1.0066(6) 0.6733(2) 0.2196(6) 0.0432(19) Uani 1 1 d . . . . .
O1 O 0.7537(7) 0.5611(3) -0.0043(8) 0.087(3) Uani 1 1 d . . . . .
O2 O 1.0802(7) 0.5686(3) 0.0766(8) 0.088(3) Uani 1 1 d . . . . .
Re1 Re 0.90494(3) 0.62511(2) 0.12715(4) 0.04715(14) Uani 1 1 d . . . . .
C41 C 0.9447(14) 0.6642(5) 0.5364(17) 0.144(6) Uani 1 1 d . U . . .
H6AA H 0.902471 0.654018 0.465250 0.172 Uiso 1 1 calc R . . . .
H7AA H 0.924608 0.647391 0.593827 0.172 Uiso 1 1 calc R . . . .
Cl1 Cl 0.9111(4) 0.71365(14) 0.5512(4) 0.1323(15) Uani 1 1 d . U . . .
Cl2 Cl 1.0799(4) 0.65493(15) 0.5425(4) 0.1338(15) Uani 1 1 d . U . . .
C32A C 0.931(3) 0.5426(11) 0.596(3) 0.077(4) Uani 0.44(3) 1 d . . P A 4
H8AA H 0.953740 0.516006 0.571250 0.116 Uiso 0.44(3) 1 calc GR . P A 4
H9AA H 0.985733 0.563673 0.598483 0.116 Uiso 0.44(3) 1 calc GR . P A 4
H0BA H 0.865421 0.551658 0.544173 0.116 Uiso 0.44(3) 1 calc GR . P A 4
C33A C 1.013(3) 0.5218(10) 0.791(3) 0.077(4) Uani 0.44(3) 1 d . . P A 4
H1BA H 0.999093 0.496452 0.828778 0.116 Uiso 0.44(3) 1 calc GR . P A 4
H2BA H 1.040677 0.543507 0.845219 0.116 Uiso 0.44(3) 1 calc GR . P A 4
H3BA H 1.065161 0.515741 0.749099 0.116 Uiso 0.44(3) 1 calc GR . P A 4
C34A C 0.879(3) 0.5769(12) 0.765(3) 0.077(4) Uani 0.44(3) 1 d . . P A 4
H4BA H 0.808406 0.585946 0.724393 0.116 Uiso 0.44(3) 1 calc GR . P A 4
H5BA H 0.930369 0.598833 0.761920 0.116 Uiso 0.44(3) 1 calc GR . P A 4
H6BA H 0.877992 0.571521 0.840863 0.116 Uiso 0.44(3) 1 calc GR . P A 4

loop_
_atom_site_aniso_label
_atom_site_aniso_U_11
_atom_site_aniso_U_22
_atom_site_aniso_U_33
_atom_site_aniso_U_23
_atom_site_aniso_U_13
_atom_site_aniso_U_12
Br3 0.0544(6) 0.0592(7) 0.0594(8) 0.0062(5) 0.0075(6) 0.0047(5)
Br4 0.1154(12) 0.0935(11) 0.0863(12) 0.0197(9) 0.0011(9) 0.0040(9)
C21 0.053(7) 0.049(6) 0.074(9) -0.006(6) 0.022(6) 0.001(5)
C22 0.044(6) 0.039(6) 0.094(10) -0.009(6) 0.023(6) -0.004(5)
C23 0.048(6) 0.047(6) 0.049(7) 0.013(5) 0.014(5) 0.001(5)
C24 0.048(6) 0.044(6) 0.058(8) -0.006(5) 0.023(5) 0.001(5)
C25 0.037(5) 0.053(6) 0.041(7) 0.008(5) 0.009(5) 0.002(4)
C26 0.038(5) 0.047(6) 0.038(6) 0.007(5) 0.000(5) -0.003(4)
C27 0.044(6) 0.042(6) 0.066(8) 0.001(5) 0.012(6) -0.001(4)
C28 0.046(6) 0.050(6) 0.063(8) 0.007(5) 0.018(6) 0.007(5)
C29 0.047(6) 0.069(8) 0.084(10) 0.005(7) 0.026(6) 0.007(6)
C30 0.050(7) 0.052(7) 0.097(10) -0.004(6) 0.027(7) 0.002(5)
C31 0.051(7) 0.058(7) 0.077(9) 0.007(6) 0.028(7) -0.009(5)
C32 0.073(9) 0.080(6) 0.083(13) -0.019(8) 0.030(8) -0.033(6)
C33 0.073(9) 0.080(6) 0.083(13) -0.019(8) 0.030(8) -0.033(6)
C34 0.073(9) 0.080(6) 0.083(13) -0.019(8) 0.030(8) -0.033(6)
C35 0.070(6) 0.073(6) 0.115(9) -0.012(5) 0.038(6) 0.014(4)
C39 0.071(9) 0.043(7) 0.085(11) -0.012(7) -0.021(7) -0.008(6)
C40 0.075(8) 0.053(7) 0.035(7) -0.004(5) 0.002(6) -0.004(6)
N3 0.042(5) 0.042(5) 0.065(7) 0.001(4) 0.014(4) 0.001(4)
N4 0.046(5) 0.047(5) 0.057(6) 0.004(4) 0.011(4) 0.006(4)
O3 0.096(7) 0.097(8) 0.086(8) -0.016(6) -0.012(6) 0.009(6)
O4 0.074(6) 0.096(7) 0.090(8) -0.014(5) 0.001(5) -0.023(5)
Re2 0.0490(3) 0.0435(2) 0.0553(3) -0.0004(2) 0.0040(2) -0.00068(19)
C36 0.070(6) 0.073(6) 0.115(9) -0.012(5) 0.038(6) 0.014(4)
C37 0.070(6) 0.073(6) 0.115(9) -0.012(5) 0.038(6) 0.014(4)
C38 0.070(6) 0.073(6) 0.115(9) -0.012(5) 0.038(6) 0.014(4)
C36A 0.070(6) 0.073(6) 0.115(9) -0.012(5) 0.038(6) 0.014(4)
C37A 0.070(6) 0.073(6) 0.115(9) -0.012(5) 0.038(6) 0.014(4)
C38A 0.070(6) 0.073(6) 0.115(9) -0.012(5) 0.038(6) 0.014(4)
Br1 0.0827(9) 0.0771(8) 0.0715(10) 0.0078(7) 0.0186(7) -0.0015(7)
Br2 0.0617(7) 0.0681(7) 0.0636(8) 0.0101(6) 0.0185(6) 0.0015(5)
C1 0.036(6) 0.045(6) 0.069(8) -0.013(5) 0.011(5) -0.013(4)
C2 0.027(5) 0.074(7) 0.054(8) 0.001(6) 0.008(5) -0.003(5)
C3 0.046(6) 0.052(6) 0.038(7) 0.001(5) 0.012(5) 0.005(5)
C4 0.031(5) 0.050(6) 0.062(8) -0.009(5) 0.022(5) -0.001(4)
C5 0.043(6) 0.056(6) 0.037(7) -0.002(5) 0.012(5) 0.000(5)
C6 0.029(5) 0.051(6) 0.054(7) -0.002(5) 0.011(5) 0.002(4)
C7 0.036(5) 0.051(6) 0.055(7) -0.001(5) 0.014(5) 0.003(4)
C8 0.036(5) 0.055(6) 0.035(6) -0.007(5) 0.007(5) -0.013(4)
C9 0.032(5) 0.078(8) 0.054(8) -0.011(6) 0.010(5) -0.001(5)
C10 0.025(5) 0.063(6) 0.052(7) -0.015(5) 0.010(5) -0.006(4)
C11 0.039(6) 0.059(7) 0.054(8) 0.003(5) 0.010(5) 0.011(5)
C12 0.042(7) 0.094(9) 0.086(11) 0.000(8) 0.007(7) 0.015(6)
C13 0.074(8) 0.054(7) 0.133(13) 0.017(8) 0.046(9) 0.018(6)
C14 0.063(8) 0.095(9) 0.070(10) -0.010(7) 0.017(7) 0.020(7)
C15 0.039(6) 0.070(7) 0.060(8) -0.008(6) 0.009(6) -0.003(5)
C16 0.068(8) 0.090(10) 0.117(13) 0.011(9) 0.016(8) -0.014(7)
C17 0.041(7) 0.102(10) 0.127(13) -0.037(9) 0.027(8) -0.029(6)
C18 0.065(8) 0.115(11) 0.064(10) -0.031(8) 0.006(7) -0.043(7)
C19 0.086(9) 0.050(7) 0.080(10) -0.003(7) 0.046(8) -0.002(6)
C20 0.072(8) 0.060(7) 0.057(8) 0.003(6) 0.021(7) -0.010(6)
N1 0.041(5) 0.050(5) 0.045(6) -0.003(4) 0.012(4) -0.003(4)
N2 0.041(4) 0.050(5) 0.037(5) -0.006(4) 0.005(4) 0.001(4)
O1 0.072(6) 0.098(7) 0.088(8) -0.015(6) 0.012(5) -0.024(5)
O2 0.080(6) 0.087(6) 0.103(8) -0.016(5) 0.036(6) 0.022(5)
Re1 0.0429(2) 0.0475(2) 0.0515(3) -0.0040(2) 0.0123(2) -0.00092(18)
C41 0.148(3) 0.120(3) 0.161(17) -0.041(4) 0.034(4) -0.016(3)
Cl1 0.153(4) 0.119(3) 0.124(4) -0.037(3) 0.032(3) -0.016(2)
Cl2 0.150(3) 0.126(3) 0.125(4) -0.014(3) 0.032(3) -0.008(2)
C32A 0.073(9) 0.080(6) 0.083(13) -0.019(8) 0.030(8) -0.033(6)
C33A 0.073(9) 0.080(6) 0.083(13) -0.019(8) 0.030(8) -0.033(6)
C34A 0.073(9) 0.080(6) 0.083(13) -0.019(8) 0.030(8) -0.033(6)

loop_
_atom_type_symbol
_atom_type_description
_atom_type_scat_dispersion_real
_atom_type_scat_dispersion_imag
_atom_type_scat_source
C C 0.0033 0.0016 'International Tables Vol C Tables 4.2.6.8 and 6.1.1.4'
H H 0.0000 0.0000 'International Tables Vol C Tables 4.2.6.8 and 6.1.1.4'
Br Br -0.2901 2.4595 'International Tables Vol C Tables 4.2.6.8 and 6.1.1.4'
Cl Cl 0.1484 0.1585 'International Tables Vol C Tables 4.2.6.8 and 6.1.1.4'
N N 0.0061 0.0033 'International Tables Vol C Tables 4.2.6.8 and 6.1.1.4'
O O 0.0106 0.0060 'International Tables Vol C Tables 4.2.6.8 and 6.1.1.4'
Re Re -1.0185 7.2310 'International Tables Vol C Tables 4.2.6.8 and 6.1.1.4'

loop_
_geom_angle_atom_site_label_1
_geom_angle_atom_site_label_2
_geom_angle_atom_site_label_3
_geom_angle
_geom_angle_site_symmetry_1
_geom_angle_site_symmetry_3
_geom_angle_publ_flag
C22 C21 H 119.7 . . ?
C22 C21 N3 120.6(9) . . ?
N3 C21 H 119.7 . . ?
C21 C22 HA 118.7 . . ?
C21 C22 C23 122.6(9) . . ?
C23 C22 HA 118.7 . . ?
C22 C23 C24 116.6(9) . . ?
C22 C23 C31 122.0(9) . . ?
C24 C23 C31 121.4(9) . . ?
C23 C24 HB 120.1 . . ?
C23 C24 C25 119.8(9) . . ?
C25 C24 HB 120.1 . . ?
C24 C25 C26 122.1(9) . . ?
N3 C25 C24 122.0(8) . . ?
N3 C25 C26 115.9(8) . . ?
C27 C26 C25 124.3(9) . . ?
N4 C26 C25 114.5(9) . . ?
N4 C26 C27 121.1(8) . . ?
C26 C27 HC 119.4 . . ?
C28 C27 C26 121.2(9) . . ?
C28 C27 HC 119.4 . . ?
C27 C28 C29 116.9(9) . . ?
C27 C28 C35 122.2(10) . . ?
C29 C28 C35 120.9(9) . . ?
C28 C29 HD 120.0 . . ?
C30 C29 C28 120.1(10) . . ?
C30 C29 HD 120.0 . . ?
C29 C30 HE 118.6 . . ?
N4 C30 C29 122.8(10) . . ?
N4 C30 HE 118.6 . . ?
C23 C31 C33 104.9(11) . . ?
C23 C31 C32A 102.6(15) . . ?
C32 C31 C23 116.7(14) . . ?
C32 C31 C33 105.4(14) . . ?
C32 C31 C34 110.3(16) . . ?
C34 C31 C23 109.1(12) . . ?
C34 C31 C33 110.2(15) . . ?
C33A C31 C23 111.0(14) . . ?
C33A C31 C32A 107.7(17) . . ?
C34A C31 C23 114.3(15) . . ?
C34A C31 C32A 115(2) . . ?
C34A C31 C33A 105.9(19) . . ?
C31 C32 HF 109.5 . . ?
C31 C32 HG 109.5 . . ?
C31 C32 HH 109.5 . . ?
HF C32 HG 109.5 . . ?
HF C32 HH 109.5 . . ?
HG C32 HH 109.5 . . ?
C31 C33 HI 109.5 . . ?
C31 C33 HJ 109.5 . . ?
C31 C33 HK 109.5 . . ?
HI C33 HJ 109.5 . . ?
HI C33 HK 109.5 . . ?
HJ C33 HK 109.5 . . ?
C31 C34 HL 109.5 . . ?
C31 C34 HM 109.5 . . ?
C31 C34 HN 109.5 . . ?
HL C34 HM 109.5 . . ?
HL C34 HN 109.5 . . ?
HM C34 HN 109.5 . . ?
C28 C35 C38 104.2(12) . . ?
C28 C35 C36A 108.1(14) . . ?
C36 C35 C28 114.4(11) . . ?
C36 C35 C37 114.3(17) . . ?
C36 C35 C38 104.4(15) . . ?
C37 C35 C28 108.4(12) . . ?
C37 C35 C38 110.7(13) . . ?
C37A C35 C28 117.0(18) . . ?
C37A C35 C36A 104(2) . . ?
C38A C35 C28 109.2(17) . . ?
C38A C35 C36A 108(2) . . ?
C38A C35 C37A 110(2) . . ?
O3 C39 Re2 178.9(13) . . ?
O4 C40 Re2 177.1(11) . . ?
C21 N3 Re2 124.4(7) . . ?
C25 N3 C21 118.2(8) . . ?
C25 N3 Re2 117.2(6) . . ?
C26 N4 C30 117.9(9) . . ?
C26 N4 Re2 117.6(6) . . ?
C30 N4 Re2 124.4(7) . . ?
Br4 Re2 Br3 173.39(5) . . ?
C39 Re2 Br3 94.8(4) . . ?
C39 Re2 Br4 90.1(4) . . ?
C39 Re2 N3 96.9(4) . . ?
C39 Re2 N4 171.2(4) . . ?
C40 Re2 Br3 94.8(3) . . ?
C40 Re2 Br4 89.7(3) . . ?
C40 Re2 C39 88.6(5) . . ?
C40 Re2 N3 174.1(4) . . ?
C40 Re2 N4 99.6(4) . . ?
N3 Re2 Br3 87.0(2) . . ?
N3 Re2 Br4 88.0(2) . . ?
N3 Re2 N4 74.8(3) . . ?
N4 Re2 Br3 87.8(2) . . ?
N4 Re2 Br4 86.7(2) . . ?
C35 C36 HO 109.5 . . ?
C35 C36 HP 109.5 . . ?
C35 C36 HQ 109.5 . . ?
HO C36 HP 109.5 . . ?
HO C36 HQ 109.5 . . ?
HP C36 HQ 109.5 . . ?
C35 C37 HR 109.5 . . ?
C35 C37 HS 109.5 . . ?
C35 C37 HT 109.5 . . ?
HR C37 HS 109.5 . . ?
HR C37 HT 109.5 . . ?
HS C37 HT 109.5 . . ?
C35 C38 HU 109.5 . . ?
C35 C38 HV 109.5 . . ?
C35 C38 HW 109.5 . . ?
HU C38 HV 109.5 . . ?
HU C38 HW 109.5 . . ?
HV C38 HW 109.5 . . ?
C35 C36A HX 109.5 . . ?
C35 C36A HY 109.5 . . ?
C35 C36A HZ 109.5 . . ?
HX C36A HY 109.5 . . ?
HX C36A HZ 109.5 . . ?
HY C36A HZ 109.5 . . ?
C35 C37A H0AA 109.5 . . ?
C35 C37A H1AA 109.5 . . ?
C35 C37A H2AA 109.5 . . ?
H0AA C37A H1AA 109.5 . . ?
H0AA C37A H2AA 109.5 . . ?
H1AA C37A H2AA 109.5 . . ?
C35 C38A H3AA 109.5 . . ?
C35 C38A H4AA 109.5 . . ?
C35 C38A H5AA 109.5 . . ?
H3AA C38A H4AA 109.5 . . ?
H3AA C38A H5AA 109.5 . . ?
H4AA C38A H5AA 109.5 . . ?
C2 C1 H1 118.7 . . ?
N1 C1 H1 118.7 . . ?
N1 C1 C2 122.7(9) . . ?
C1 C2 H2 119.3 . . ?
C1 C2 C3 121.3(9) . . ?
C3 C2 H2 119.3 . . ?
C2 C3 C4 116.1(8) . . ?
C2 C3 C11 123.6(9) . . ?
C4 C3 C11 120.3(9) . . ?
C3 C4 H4 119.3 . . ?
C5 C4 C3 121.3(9) . . ?
C5 C4 H4 119.3 . . ?
C4 C5 C6 125.2(9) . . ?
C4 C5 N1 120.8(9) . . ?
N1 C5 C6 113.9(8) . . ?
C7 C6 C5 122.8(8) . . ?
N2 C6 C5 116.6(9) . . ?
N2 C6 C7 120.6(8) . . ?
C6 C7 H7 119.0 . . ?
C6 C7 C8 121.9(9) . . ?
C8 C7 H7 119.0 . . ?
C7 C8 C9 114.8(9) . . ?
C7 C8 C15 120.3(8) . . ?
C9 C8 C15 124.9(8) . . ?
C8 C9 H9 119.2 . . ?
C10 C9 C8 121.5(9) . . ?
C10 C9 H9 119.2 . . ?
C9 C10 H10 118.5 . . ?
C9 C10 N2 123.1(9) . . ?
N2 C10 H10 118.5 . . ?
C3 C11 C12 111.0(9) . . ?
C3 C11 C13 109.7(8) . . ?
C3 C11 C14 108.7(8) . . ?
C12 C11 C13 109.6(9) . . ?
C12 C11 C14 106.9(8) . . ?
C13 C11 C14 110.9(10) . . ?
C11 C12 H12A 109.5 . . ?
C11 C12 H12B 109.5 . . ?
C11 C12 H12C 109.5 . . ?
H12A C12 H12B 109.5 . . ?
H12A C12 H12C 109.5 . . ?
H12B C12 H12C 109.5 . . ?
C11 C13 H13A 109.5 . . ?
C11 C13 H13B 109.5 . . ?
C11 C13 H13C 109.5 . . ?
H13A C13 H13B 109.5 . . ?
H13A C13 H13C 109.5 . . ?
H13B C13 H13C 109.5 . . ?
C11 C14 H14A 109.5 . . ?
C11 C14 H14B 109.5 . . ?
C11 C14 H14C 109.5 . . ?
H14A C14 H14B 109.5 . . ?
H14A C14 H14C 109.5 . . ?
H14B C14 H14C 109.5 . . ?
C8 C15 C16 111.6(10) . . ?
C8 C15 C17 109.9(9) . . ?
C17 C15 C16 105.7(10) . . ?
C18 C15 C8 107.9(9) . . ?
C18 C15 C16 111.8(10) . . ?
C18 C15 C17 109.9(10) . . ?
C15 C16 H16A 109.5 . . ?
C15 C16 H16B 109.5 . . ?
C15 C16 H16C 109.5 . . ?
H16A C16 H16B 109.5 . . ?
H16A C16 H16C 109.5 . . ?
H16B C16 H16C 109.5 . . ?
C15 C17 H17A 109.5 . . ?
C15 C17 H17B 109.5 . . ?
C15 C17 H17C 109.5 . . ?
H17A C17 H17B 109.5 . . ?
H17A C17 H17C 109.5 . . ?
H17B C17 H17C 109.5 . . ?
C15 C18 H18A 109.5 . . ?
C15 C18 H18B 109.5 . . ?
C15 C18 H18C 109.5 . . ?
H18A C18 H18B 109.5 . . ?
H18A C18 H18C 109.5 . . ?
H18B C18 H18C 109.5 . . ?
O1 C19 Re1 177.2(12) . . ?
O2 C20 Re1 178.4(10) . . ?
C1 N1 C5 117.7(8) . . ?
C1 N1 Re1 125.0(7) . . ?
C5 N1 Re1 117.1(6) . . ?
C6 N2 C10 118.0(8) . . ?
C6 N2 Re1 117.3(6) . . ?
C10 N2 Re1 124.6(6) . . ?
Br1 Re1 Br2 171.87(4) . . ?
C19 Re1 Br1 91.3(4) . . ?
C19 Re1 Br2 91.0(4) . . ?
C19 Re1 N1 101.3(4) . . ?
C19 Re1 N2 176.2(4) . . ?
C20 Re1 Br1 93.3(3) . . ?
C20 Re1 Br2 94.7(3) . . ?
C20 Re1 C19 85.2(5) . . ?
C20 Re1 N1 173.5(4) . . ?
C20 Re1 N2 98.5(4) . . ?
N1 Re1 Br1 86.5(2) . . ?
N1 Re1 Br2 85.4(2) . . ?
N2 Re1 Br1 87.7(2) . . ?
N2 Re1 Br2 89.5(2) . . ?
N2 Re1 N1 75.0(3) . . ?
H6AA C41 H7AA 107.4 . . ?
Cl1 C41 H6AA 108.2 . . ?
Cl1 C41 H7AA 108.2 . . ?
Cl1 C41 Cl2 116.2(10) . . ?
Cl2 C41 H6AA 108.2 . . ?
Cl2 C41 H7AA 108.2 . . ?
C31 C32A H8AA 109.5 . . ?
C31 C32A H9AA 109.5 . . ?
C31 C32A H0BA 109.5 . . ?
H8AA C32A H9AA 109.5 . . ?
H8AA C32A H0BA 109.5 . . ?
H9AA C32A H0BA 109.5 . . ?
C31 C33A H1BA 109.5 . . ?
C31 C33A H2BA 109.5 . . ?
C31 C33A H3BA 109.5 . . ?
H1BA C33A H2BA 109.5 . . ?
H1BA C33A H3BA 109.5 . . ?
H2BA C33A H3BA 109.5 . . ?
C31 C34A H4BA 109.5 . . ?
C31 C34A H5BA 109.5 . . ?
C31 C34A H6BA 109.5 . . ?
H4BA C34A H5BA 109.5 . . ?
H4BA C34A H6BA 109.5 . . ?
H5BA C34A H6BA 109.5 . . ?

loop_
_geom_bond_atom_site_label_1
_geom_bond_atom_site_label_2
_geom_bond_distance
_geom_bond_site_symmetry_2
_geom_bond_publ_flag
Br3 Re2 2.5345(12) . ?
Br4 Re2 2.4766(16) . ?
C21 H 0.9400 . ?
C21 C22 1.360(13) . ?
C21 N3 1.366(11) . ?
C22 HA 0.9400 . ?
C22 C23 1.376(13) . ?
C23 C24 1.387(12) . ?
C23 C31 1.535(13) . ?
C24 HB 0.9400 . ?
C24 C25 1.391(12) . ?
C25 C26 1.472(12) . ?
C25 N3 1.350(12) . ?
C26 C27 1.380(13) . ?
C26 N4 1.348(11) . ?
C27 HC 0.9400 . ?
C27 C28 1.374(12) . ?
C28 C29 1.387(14) . ?
C28 C35 1.547(15) . ?
C29 HD 0.9400 . ?
C29 C30 1.359(14) . ?
C30 HE 0.9400 . ?
C30 N4 1.350(11) . ?
C31 C32 1.49(3) . ?
C31 C33 1.62(3) . ?
C31 C34 1.52(3) . ?
C31 C32A 1.58(4) . ?
C31 C33A 1.53(4) . ?
C31 C34A 1.51(4) . ?
C32 HF 0.9700 . ?
C32 HG 0.9700 . ?
C32 HH 0.9700 . ?
C33 HI 0.9700 . ?
C33 HJ 0.9700 . ?
C33 HK 0.9700 . ?
C34 HL 0.9700 . ?
C34 HM 0.9700 . ?
C34 HN 0.9700 . ?
C35 C36 1.45(2) . ?
C35 C37 1.51(3) . ?
C35 C38 1.57(3) . ?
C35 C36A 1.69(4) . ?
C35 C37A 1.49(4) . ?
C35 C38A 1.46(4) . ?
C39 O3 1.030(14) . ?
C39 Re2 1.964(14) . ?
C40 O4 1.087(12) . ?
C40 Re2 1.957(12) . ?
N3 Re2 2.150(7) . ?
N4 Re2 2.163(8) . ?
C36 HO 0.9700 . ?
C36 HP 0.9700 . ?
C36 HQ 0.9700 . ?
C37 HR 0.9700 . ?
C37 HS 0.9700 . ?
C37 HT 0.9700 . ?
C38 HU 0.9700 . ?
C38 HV 0.9700 . ?
C38 HW 0.9700 . ?
C36A HX 0.9700 . ?
C36A HY 0.9700 . ?
C36A HZ 0.9700 . ?
C37A H0AA 0.9700 . ?
C37A H1AA 0.9700 . ?
C37A H2AA 0.9700 . ?
C38A H3AA 0.9700 . ?
C38A H4AA 0.9700 . ?
C38A H5AA 0.9700 . ?
Br1 Re1 2.4940(14) . ?
Br2 Re1 2.5234(12) . ?
C1 H1 0.9400 . ?
C1 C2 1.359(13) . ?
C1 N1 1.328(11) . ?
C2 H2 0.9400 . ?
C2 C3 1.374(13) . ?
C3 C4 1.388(12) . ?
C3 C11 1.521(13) . ?
C4 H4 0.9400 . ?
C4 C5 1.364(12) . ?
C5 C6 1.475(12) . ?
C5 N1 1.378(12) . ?
C6 C7 1.386(13) . ?
C6 N2 1.339(11) . ?
C7 H7 0.9400 . ?
C7 C8 1.387(12) . ?
C8 C9 1.406(13) . ?
C8 C15 1.525(13) . ?
C9 H9 0.9400 . ?
C9 C10 1.325(13) . ?
C10 H10 0.9400 . ?
C10 N2 1.359(10) . ?
C11 C12 1.536(14) . ?
C11 C13 1.543(14) . ?
C11 C14 1.545(15) . ?
C12 H12A 0.9700 . ?
C12 H12B 0.9700 . ?
C12 H12C 0.9700 . ?
C13 H13A 0.9700 . ?
C13 H13B 0.9700 . ?
C13 H13C 0.9700 . ?
C14 H14A 0.9700 . ?
C14 H14B 0.9700 . ?
C14 H14C 0.9700 . ?
C15 C16 1.549(16) . ?
C15 C17 1.548(13) . ?
C15 C18 1.503(15) . ?
C16 H16A 0.9700 . ?
C16 H16B 0.9700 . ?
C16 H16C 0.9700 . ?
C17 H17A 0.9700 . ?
C17 H17B 0.9700 . ?
C17 H17C 0.9700 . ?
C18 H18A 0.9700 . ?
C18 H18B 0.9700 . ?
C18 H18C 0.9700 . ?
C19 O1 1.047(13) . ?
C19 Re1 1.971(14) . ?
C20 O2 1.114(12) . ?
C20 Re1 1.958(12) . ?
N1 Re1 2.166(7) . ?
N2 Re1 2.161(7) . ?
C41 H6AA 0.9800 . ?
C41 H7AA 0.9800 . ?
C41 Cl1 1.650(16) . ?
C41 Cl2 1.753(17) . ?
C32A H8AA 0.9700 . ?
C32A H9AA 0.9700 . ?
C32A H0BA 0.9700 . ?
C33A H1BA 0.9700 . ?
C33A H2BA 0.9700 . ?
C33A H3BA 0.9700 . ?
C34A H4BA 0.9700 . ?
C34A H5BA 0.9700 . ?
C34A H6BA 0.9700 . ?

loop_
_geom_torsion_atom_site_label_1
_geom_torsion_atom_site_label_2
_geom_torsion_atom_site_label_3
_geom_torsion_atom_site_label_4
_geom_torsion
_geom_torsion_site_symmetry_1
_geom_torsion_site_symmetry_2
_geom_torsion_site_symmetry_3
_geom_torsion_site_symmetry_4
_geom_torsion_publ_flag
C21 C22 C23 C24 1.7(17) . . . . ?
C21 C22 C23 C31 -178.4(11) . . . . ?
C22 C21 N3 C25 1.7(16) . . . . ?
C22 C21 N3 Re2 177.0(8) . . . . ?
C22 C23 C24 C25 -2.4(15) . . . . ?
C22 C23 C31 C32 22(2) . . . . ?
C22 C23 C31 C33 -93.7(16) . . . . ?
C22 C23 C31 C34 148.2(16) . . . . ?
C22 C23 C31 C32A 48(2) . . . . ?
C22 C23 C31 C33A -66(2) . . . . ?
C22 C23 C31 C34A 174(2) . . . . ?
C23 C24 C25 C26 -175.5(9) . . . . ?
C23 C24 C25 N3 2.9(16) . . . . ?
C24 C23 C31 C32 -157.6(18) . . . . ?
C24 C23 C31 C33 86.2(16) . . . . ?
C24 C23 C31 C34 -31.9(19) . . . . ?
C24 C23 C31 C32A -131.6(18) . . . . ?
C24 C23 C31 C33A 113.5(19) . . . . ?
C24 C23 C31 C34A -6(2) . . . . ?
C24 C25 C26 C27 2.3(16) . . . . ?
C24 C25 C26 N4 178.5(9) . . . . ?
C24 C25 N3 C21 -2.5(15) . . . . ?
C24 C25 N3 Re2 -178.2(8) . . . . ?
C25 C26 C27 C28 174.7(10) . . . . ?
C25 C26 N4 C30 -176.2(9) . . . . ?
C25 C26 N4 Re2 -0.3(11) . . . . ?
C26 C25 N3 C21 176.0(9) . . . . ?
C26 C25 N3 Re2 0.3(11) . . . . ?
C26 C27 C28 C29 2.4(17) . . . . ?
C26 C27 C28 C35 -176.1(11) . . . . ?
C27 C26 N4 C30 0.1(15) . . . . ?
C27 C26 N4 Re2 176.0(7) . . . . ?
C27 C28 C29 C30 -2.7(18) . . . . ?
C27 C28 C35 C36 -4(2) . . . . ?
C27 C28 C35 C37 -133.0(15) . . . . ?
C27 C28 C35 C38 109.1(15) . . . . ?
C27 C28 C35 C36A -42(2) . . . . ?
C27 C28 C35 C37A -158(2) . . . . ?
C27 C28 C35 C38A 76(2) . . . . ?
C28 C29 C30 N4 1.8(19) . . . . ?
C29 C28 C35 C36 177.4(17) . . . . ?
C29 C28 C35 C37 48.6(19) . . . . ?
C29 C28 C35 C38 -69.3(16) . . . . ?
C29 C28 C35 C36A 140.0(19) . . . . ?
C29 C28 C35 C37A 23(3) . . . . ?
C29 C28 C35 C38A -102(2) . . . . ?
C29 C30 N4 C26 -0.5(17) . . . . ?
C29 C30 N4 Re2 -176.1(9) . . . . ?
C31 C23 C24 C25 177.7(10) . . . . ?
C35 C28 C29 C30 175.8(12) . . . . ?
N3 C21 C22 C23 -1.3(18) . . . . ?
N3 C25 C26 C27 -176.1(9) . . . . ?
N3 C25 C26 N4 0.0(13) . . . . ?
N4 C26 C27 C28 -1.1(16) . . . . ?
C1 C2 C3 C4 -2.6(15) . . . . ?
C1 C2 C3 C11 177.8(10) . . . . ?
C2 C1 N1 C5 -1.1(15) . . . . ?
C2 C1 N1 Re1 -175.7(8) . . . . ?
C2 C3 C4 C5 2.1(15) . . . . ?
C2 C3 C11 C12 -6.4(14) . . . . ?
C2 C3 C11 C13 -127.7(11) . . . . ?
C2 C3 C11 C14 110.9(12) . . . . ?
C3 C4 C5 C6 176.3(9) . . . . ?
C3 C4 C5 N1 -1.2(15) . . . . ?
C4 C3 C11 C12 174.1(9) . . . . ?
C4 C3 C11 C13 52.8(13) . . . . ?
C4 C3 C11 C14 -68.6(12) . . . . ?
C4 C5 C6 C7 3.3(16) . . . . ?
C4 C5 C6 N2 -177.1(10) . . . . ?
C4 C5 N1 C1 0.6(14) . . . . ?
C4 C5 N1 Re1 175.6(7) . . . . ?
C5 C6 C7 C8 -178.2(9) . . . . ?
C5 C6 N2 C10 177.8(8) . . . . ?
C5 C6 N2 Re1 1.4(11) . . . . ?
C6 C5 N1 C1 -177.1(9) . . . . ?
C6 C5 N1 Re1 -2.2(11) . . . . ?
C6 C7 C8 C9 -0.2(15) . . . . ?
C6 C7 C8 C15 -178.6(10) . . . . ?
C7 C6 N2 C10 -2.6(14) . . . . ?
C7 C6 N2 Re1 -179.0(7) . . . . ?
C7 C8 C9 C10 -1.4(16) . . . . ?
C7 C8 C15 C16 -49.6(13) . . . . ?
C7 C8 C15 C17 -166.5(10) . . . . ?
C7 C8 C15 C18 73.7(12) . . . . ?
C8 C9 C10 N2 1.1(17) . . . . ?
C9 C8 C15 C16 132.1(11) . . . . ?
C9 C8 C15 C17 15.2(15) . . . . ?
C9 C8 C15 C18 -104.6(12) . . . . ?
C9 C10 N2 C6 1.0(15) . . . . ?
C9 C10 N2 Re1 177.1(8) . . . . ?
C11 C3 C4 C5 -178.3(9) . . . . ?
C15 C8 C9 C10 176.9(10) . . . . ?
N1 C1 C2 C3 2.2(17) . . . . ?
N1 C5 C6 C7 -179.1(9) . . . . ?
N1 C5 C6 N2 0.5(13) . . . . ?
N2 C6 C7 C8 2.2(16) . . . . ?
